data_7048771
loop_
_publ_author_name
'Petrus, R.'
'Dr\;ag-Jarz\;abek, A'
'Utko, J.'
'Lis, T.'
'Sobota, P.'

_publ_section_title
;
 Transformation of molecular compounds with Ba(Sr)/Al/Si and Ca(Sr,
 Ba)/Ti(Zr, Hf)/Si heteroelements as new efficient route to metal silicate
 materials.
;
_journal_issue 13
_journal_name_full 'Dalton transactions (Cambridge, England : 2003)'
_journal_page_first 4283
_journal_page_last 4298
_journal_paper_doi 10.1039/c8dt03796e
_journal_volume 48
_journal_year 2019
_chemical_formula_moiety 'C96 H116 Hf2 O21 Si4 Sr3, 4(C4 H8 O)'
_chemical_formula_sum 'C112 H148 Hf2 O25 Si4 Sr3'
_chemical_formula_weight 2626.50
_space_group_crystal_system monoclinic
_space_group_IT_number 15
_space_group_name_Hall '-C 2yc'
_space_group_name_H-M_alt 'C 1 2/c 1'
_symmetry_space_group_name_Hall '-C 2yc'
_symmetry_space_group_name_H-M 'C 1 2/c 1'
_atom_sites_solution_hydrogens geom
_audit_creation_method SHELXL-2014/7
_audit_update_record
;
2019-01-09 deposited with the CCDC.
2019-01-25 downloaded from the CCDC.
;
_cell_angle_alpha 90
_cell_angle_beta 96.88(3)
_cell_angle_gamma 90
_cell_formula_units_Z 4
_cell_length_a 25.601(3)
_cell_length_b 16.596(3)
_cell_length_c 29.699(6)
_cell_measurement_reflns_used 11234
_cell_measurement_temperature 85(2)
_cell_measurement_theta_max 25.4916
_cell_measurement_theta_min 2.7085
_cell_volume 12527(4)
_computing_cell_refinement 'CrysAlis PRO (Agilent, 2011)'
_computing_data_collection 'CrysAlis PRO (Agilent, 2011)'
_computing_data_reduction 'CrysAlis PRO (Agilent, 2011)'
_computing_molecular_graphics 'DIAMOND  (Brandenburg, 2007)'
_computing_publication_material 'SHELXL-2014/7 (Sheldrick, 2014)'
_computing_structure_refinement 'SHELXL-2014/7 (Sheldrick, 2014)'
_computing_structure_solution 'SHELXS-2014/7 (Sheldrick, 2014)'
_diffrn_ambient_temperature 85(2)
_diffrn_measured_fraction_theta_full 0.993
_diffrn_measured_fraction_theta_max 0.987
_diffrn_measurement_device_type 'Xcalibur Ruby'
_diffrn_measurement_method \w
_diffrn_radiation_monochromator graphite
_diffrn_radiation_source 'Enhance (Mo) X-ray Source'
_diffrn_radiation_type MoK\a
_diffrn_radiation_wavelength 0.71073
_diffrn_reflns_av_R_equivalents 0.0487
_diffrn_reflns_av_unetI/netI 0.0668
_diffrn_reflns_Laue_measured_fraction_full 0.993
_diffrn_reflns_Laue_measured_fraction_max 0.987
_diffrn_reflns_limit_h_max 32
_diffrn_reflns_limit_h_min -32
_diffrn_reflns_limit_k_max 16
_diffrn_reflns_limit_k_min -21
_diffrn_reflns_limit_l_max 37
_diffrn_reflns_limit_l_min -36
_diffrn_reflns_number 37786
_diffrn_reflns_point_group_measured_fraction_full 0.993
_diffrn_reflns_point_group_measured_fraction_max 0.987
_diffrn_reflns_theta_full 25.500
_diffrn_reflns_theta_max 26.999
_diffrn_reflns_theta_min 2.714
_exptl_absorpt_coefficient_mu 3.022
_exptl_absorpt_correction_T_max 0.744
_exptl_absorpt_correction_T_min 0.563
_exptl_absorpt_correction_type analytical
_exptl_absorpt_process_details
;
CrysAlisPro, Agilent Technologies,
Version 1.171.36.28 (release 01-02-2013 CrysAlis171 .NET)
(compiled Feb  1 2013,16:14:44)
Analytical numeric absorption correction using a multifaceted crystal
model based on expressions derived by R.C. Clark & J.S. Reid.
(Clark, R. C. & Reid, J. S. (1995). Acta Cryst. A51, 887-897)
;
_exptl_crystal_colour colorless
_exptl_crystal_density_diffrn 1.393
_exptl_crystal_description cuboid
_exptl_crystal_F_000 5336
_exptl_crystal_size_max 0.330
_exptl_crystal_size_mid 0.190
_exptl_crystal_size_min 0.150
_refine_diff_density_max 3.160
_refine_diff_density_min -5.080
_refine_diff_density_rms 0.217
_refine_ls_extinction_method none
_refine_ls_goodness_of_fit_ref 1.154
_refine_ls_hydrogen_treatment constr
_refine_ls_matrix_type full
_refine_ls_number_parameters 619
_refine_ls_number_reflns 13505
_refine_ls_number_restraints 15
_refine_ls_restrained_S_all 1.154
_refine_ls_R_factor_all 0.1490
_refine_ls_R_factor_gt 0.1086
_refine_ls_shift/su_max 0.000
_refine_ls_shift/su_mean 0.000
_refine_ls_structure_factor_coef Fsqd
_refine_ls_weighting_details 'w=1/[\s^2^(Fo^2^)+(0.0414P)^2^+827.8706P] where P=(Fo^2^+2Fc^2^)/3'
_refine_ls_weighting_scheme calc
_refine_ls_wR_factor_gt 0.2418
_refine_ls_wR_factor_ref 0.2675
_reflns_Friedel_coverage 0.000
_reflns_number_gt 9206
_reflns_number_total 13505
_reflns_threshold_expression 'I > 2\s(I)'
_cod_data_source_file c8dt03796e2.cif
_cod_data_source_block 6x4THF
_cod_depositor_comments 'Adding full bibliography for 7048765--7048774.cif.'
_cod_database_code 7048771
_shelx_shelxl_version_number 2014/7
_shelx_space_group_comment
;
The symmetry employed for this shelxl refinement is uniquely defined
by the following loop, which should always be used as a source of
symmetry information in preference to the above space-group names.
They are only intended as comments.
;
_shelx_estimated_absorpt_t_min 0.435
_shelx_estimated_absorpt_t_max 0.660

loop_
_space_group_symop_operation_xyz
'x, y, z'
'-x, y, -z+1/2'
'x+1/2, y+1/2, z'
'-x+1/2, y+1/2, -z+1/2'
'-x, -y, -z'
'x, -y, z-1/2'
'-x+1/2, -y+1/2, -z'
'x+1/2, -y+1/2, z-1/2'

loop_
_atom_site_label
_atom_site_type_symbol
_atom_site_fract_x
_atom_site_fract_y
_atom_site_fract_z
_atom_site_U_iso_or_equiv
_atom_site_adp_type
_atom_site_occupancy
_atom_site_site_symmetry_order
_atom_site_calc_flag
_atom_site_refinement_flags_posn
_atom_site_refinement_flags_adp
_atom_site_refinement_flags_occupancy
_atom_site_disorder_assembly
_atom_site_disorder_group
Hf1 Hf 0.42179(2) 0.86413(3) 0.25493(3) 0.0445(2) Uani 1 1 d . . . . .
Sr1 Sr 0.5000 0.69485(10) 0.2500 0.0376(5) Uani 1 2 d S T P . .
Sr2 Sr 0.47891(4) 0.86835(8) 0.15547(6) 0.0468(4) Uani 1 1 d . . . . .
O3 O 0.5000 0.8575(8) 0.2500 0.043(4) Uani 1 2 d S T P C .
O1 O 0.3440(3) 0.8471(6) 0.2596(4) 0.044(3) Uani 1 1 d . . . . .
Si1 Si 0.28292(13) 0.8489(2) 0.26634(17) 0.0433(11) Uani 1 1 d . . . . .
C1A C 0.2661(5) 0.7573(9) 0.2989(7) 0.052(3) Uani 1 1 d . . . . .
C2A C 0.2779(5) 0.7569(9) 0.3461(7) 0.052(3) Uani 1 1 d . . . . .
H2A H 0.2912 0.8049 0.3607 0.062 Uiso 1 1 calc R U . . .
C3A C 0.2709(6) 0.6887(10) 0.3730(8) 0.063(5) Uani 1 1 d . . . . .
H3A H 0.2781 0.6909 0.4051 0.075 Uiso 1 1 calc R U . . .
C4A C 0.2531(6) 0.6177(9) 0.3508(9) 0.068(7) Uani 1 1 d . . . . .
H4A H 0.2489 0.5703 0.3680 0.081 Uiso 1 1 calc R U . . .
C5A C 0.2415(6) 0.6160(10) 0.3032(9) 0.065(6) Uani 1 1 d . . . . .
H5A H 0.2298 0.5677 0.2881 0.078 Uiso 1 1 calc R U . . .
C6A C 0.2474(5) 0.6858(9) 0.2788(8) 0.058(5) Uani 1 1 d . . . . .
H6A H 0.2383 0.6847 0.2469 0.070 Uiso 1 1 calc R U . . .
C1B C 0.2675(5) 0.9404(8) 0.3001(6) 0.042(4) Uani 1 1 d . . . . .
C2B C 0.3021(5) 1.0032(9) 0.3088(5) 0.041(4) Uani 1 1 d . . . . .
H2B H 0.3354 1.0003 0.2978 0.049 Uiso 1 1 calc R U . . .
C3B C 0.2899(6) 1.0708(9) 0.3331(6) 0.048(4) Uani 1 1 d . . . . .
H3B H 0.3144 1.1138 0.3384 0.058 Uiso 1 1 calc R U . . .
C4B C 0.2420(6) 1.0746(9) 0.3494(6) 0.050(4) Uani 1 1 d . . . . .
H4B H 0.2337 1.1202 0.3665 0.060 Uiso 1 1 calc R U . . .
C5B C 0.2053(6) 1.0124(10) 0.3412(8) 0.067(6) Uani 1 1 d . . . . .
H5B H 0.1722 1.0151 0.3526 0.081 Uiso 1 1 calc R U . . .
C6B C 0.2185(6) 0.9463(10) 0.3160(8) 0.071(6) Uani 1 1 d . . . . .
H6B H 0.1936 0.9042 0.3094 0.085 Uiso 1 1 calc R U . . .
C1C C 0.2434(5) 0.8529(9) 0.2099(6) 0.047(4) Uani 1 1 d . . . . .
C2C C 0.2068(6) 0.9146(9) 0.1968(7) 0.051(4) Uani 1 1 d . . . . .
H2C H 0.1997 0.9537 0.2186 0.061 Uiso 1 1 calc R U . . .
C3C C 0.1810(6) 0.9200(9) 0.1535(7) 0.055(5) Uani 1 1 d . . . . .
H3C H 0.1568 0.9627 0.1461 0.066 Uiso 1 1 calc R U . . .
C4C C 0.1898(5) 0.8644(10) 0.1206(7) 0.054(4) Uani 1 1 d . . . . .
H4C H 0.1730 0.8697 0.0905 0.064 Uiso 1 1 calc R U . . .
C5C C 0.2238(5) 0.8004(10) 0.1326(7) 0.057(5) Uani 1 1 d . . . . .
H5C H 0.2287 0.7599 0.1109 0.069 Uiso 1 1 calc R U . . .
C6C C 0.2508(5) 0.7955(9) 0.1765(7) 0.054(5) Uani 1 1 d . . . . .
H6C H 0.2747 0.7524 0.1838 0.065 Uiso 1 1 calc R U . . .
O2 O 0.4847(4) 0.8026(7) 0.0853(4) 0.056(3) Uani 1 1 d . . . . .
Si2 Si 0.51416(15) 0.7746(3) 0.04454(19) 0.0514(13) Uani 1 1 d . . . . .
C1D1 C 0.4724(9) 0.7720(18) -0.0182(9) 0.061(6) Uani 0.5 1 d G . P A 1
C2D1 C 0.4291(10) 0.8227(15) -0.0266(9) 0.061(6) Uani 0.5 1 d G . P A 1
H2D1 H 0.4206 0.8587 -0.0038 0.073 Uiso 0.5 1 calc R U P A 1
C3D1 C 0.3983(8) 0.8207(15) -0.0685(10) 0.061(6) Uani 0.5 1 d G . P A 1
H3D1 H 0.3687 0.8553 -0.0742 0.073 Uiso 0.5 1 calc R U P A 1
C4D1 C 0.4108(8) 0.7679(16) -0.1019(9) 0.061(6) Uani 0.5 1 d G . P A 1
H4D1 H 0.3898 0.7665 -0.1305 0.073 Uiso 0.5 1 calc R U P A 1
C5D1 C 0.4541(9) 0.7172(15) -0.0935(10) 0.061(6) Uani 0.5 1 d G . P A 1
H5D1 H 0.4626 0.6811 -0.1164 0.073 Uiso 0.5 1 calc R U P A 1
C6D1 C 0.4849(8) 0.7192(16) -0.0517(11) 0.061(6) Uani 0.5 1 d G . P A 1
H6D1 H 0.5145 0.6846 -0.0460 0.073 Uiso 0.5 1 calc R U P A 1
C1D2 C 0.4689(8) 0.7829(15) -0.0080(8) 0.045(4) Uani 0.5 1 d G . P A 2
C2D2 C 0.4337(9) 0.8468(13) -0.0140(8) 0.045(4) Uani 0.5 1 d G . P A 2
H2D2 H 0.4331 0.8862 0.0091 0.054 Uiso 0.5 1 calc R U P A 2
C3D2 C 0.3994(7) 0.8531(12) -0.0539(9) 0.045(4) Uani 0.5 1 d G . P A 2
H3D2 H 0.3753 0.8968 -0.0580 0.054 Uiso 0.5 1 calc R U P A 2
C4D2 C 0.4003(7) 0.7954(13) -0.0877(7) 0.045(4) Uani 0.5 1 d G . P A 2
H4D2 H 0.3769 0.7997 -0.1149 0.054 Uiso 0.5 1 calc R U P A 2
C5D2 C 0.4356(8) 0.7315(12) -0.0817(8) 0.045(4) Uani 0.5 1 d G . P A 2
H5D2 H 0.4362 0.6921 -0.1048 0.054 Uiso 0.5 1 calc R U P A 2
C6D2 C 0.4699(7) 0.7252(13) -0.0419(9) 0.045(4) Uani 0.5 1 d G . P A 2
H6D2 H 0.4939 0.6815 -0.0378 0.054 Uiso 0.5 1 calc R U P A 2
C1E C 0.5747(5) 0.8372(9) 0.0381(6) 0.047(4) Uani 1 1 d . . . . .
C2E C 0.5996(5) 0.8825(9) 0.0739(6) 0.049(4) Uani 1 1 d . . . . .
H2E H 0.5856 0.8826 0.1022 0.059 Uiso 1 1 calc R U . . .
C3E C 0.6445(6) 0.9278(10) 0.0693(7) 0.056(5) Uani 1 1 d . . . . .
H3E H 0.6605 0.9587 0.0942 0.068 Uiso 1 1 calc R U . . .
C4E C 0.6657(6) 0.9280(10) 0.0290(6) 0.054(4) Uani 1 1 d . . . . .
H4E H 0.6966 0.9582 0.0260 0.065 Uiso 1 1 calc R U . . .
C5E C 0.6419(7) 0.8840(12) -0.0068(7) 0.069(6) Uani 1 1 d . . . . .
H5E H 0.6558 0.8848 -0.0350 0.083 Uiso 1 1 calc R U . . .
C6E C 0.5970(6) 0.8378(12) -0.0020(6) 0.060(5) Uani 1 1 d . . . . .
H6E H 0.5816 0.8064 -0.0268 0.072 Uiso 1 1 calc R U . . .
C1F C 0.5373(5) 0.6661(9) 0.0509(6) 0.046(4) Uani 1 1 d . . . . .
C2F C 0.5899(6) 0.6475(10) 0.0638(6) 0.055(5) Uani 1 1 d . . . . .
H2F H 0.6151 0.6898 0.0683 0.066 Uiso 1 1 calc R U . . .
C3F C 0.6065(6) 0.5667(9) 0.0702(7) 0.055(5) Uani 1 1 d . . . . .
H3F H 0.6429 0.5547 0.0771 0.067 Uiso 1 1 calc R U . . .
C4F C 0.5697(6) 0.5050(10) 0.0666(6) 0.052(4) Uani 1 1 d . . . . .
H4F H 0.5805 0.4506 0.0716 0.063 Uiso 1 1 calc R U . . .
C5F C 0.5162(7) 0.5239(10) 0.0555(6) 0.052(4) Uani 1 1 d . . . . .
H5F H 0.4903 0.4826 0.0536 0.063 Uiso 1 1 calc R U . . .
C6F C 0.5015(6) 0.6021(10) 0.0473(6) 0.049(4) Uani 1 1 d . . . . .
H6F H 0.4653 0.6136 0.0389 0.059 Uiso 1 1 calc R U . . .
O1G O 0.5626(3) 0.9448(6) 0.1915(4) 0.051(3) Uani 1 1 d . . . . .
C1G C 0.5497(6) 1.0255(9) 0.1918(9) 0.079(7) Uani 1 1 d . . . . .
H1G1 H 0.5792 1.0564 0.2080 0.094 Uiso 1 1 calc R U . . .
H1G2 H 0.5184 1.0333 0.2078 0.094 Uiso 1 1 calc R U . . .
C2G C 0.5385(6) 1.0553(11) 0.1438(9) 0.082(6) Uani 1 1 d . . . . .
H2G1 H 0.5307 1.1138 0.1435 0.098 Uiso 1 1 calc R U . . .
H2G2 H 0.5692 1.0460 0.1271 0.098 Uiso 1 1 calc R U . . .
O2G O 0.4935(4) 1.0106(7) 0.1234(6) 0.082(5) Uani 1 1 d D . . . .
C3G1 C 0.4743(16) 1.022(3) 0.0742(19) 0.082(6) Uani 0.5 1 d . . P B 1
H3G1 H 0.4586 1.0752 0.0694 0.123 Uiso 0.5 1 calc R U P B 1
H3G2 H 0.4479 0.9804 0.0647 0.123 Uiso 0.5 1 calc R U P B 1
H3G3 H 0.5039 1.0162 0.0564 0.123 Uiso 0.5 1 calc R U P B 1
C3G2 C 0.4858(16) 1.037(3) 0.0769(10) 0.082(6) Uani 0.5 1 d D . P B 2
H3G4 H 0.4827 1.0958 0.0758 0.123 Uiso 0.5 1 calc R U P B 2
H3G5 H 0.4536 1.0127 0.0615 0.123 Uiso 0.5 1 calc R U P B 2
H3G6 H 0.5160 1.0202 0.0616 0.123 Uiso 0.5 1 calc R U P B 2
O1H O 0.5545(3) 0.7734(5) 0.1958(4) 0.045(3) Uani 1 1 d . . . . .
C1H C 0.5807(4) 0.7298(8) 0.1680(5) 0.031(2) Uani 1 1 d . . . . .
H1H1 H 0.6068 0.7643 0.1552 0.037 Uiso 1 1 calc R U . . .
H1H2 H 0.5557 0.7092 0.1425 0.037 Uiso 1 1 calc R U . . .
C2H C 0.6094(4) 0.6571(8) 0.1942(5) 0.031(2) Uani 1 1 d . . . . .
H2H1 H 0.6269 0.6233 0.1730 0.037 Uiso 1 1 calc R U . . .
H2H2 H 0.6367 0.6775 0.2180 0.037 Uiso 1 1 calc R U . . .
O2H O 0.5711(3) 0.6097(5) 0.2147(4) 0.041(3) Uani 1 1 d . . . . .
C3H C 0.5917(6) 0.5341(8) 0.2317(7) 0.055(5) Uani 1 1 d . . . . .
H3H1 H 0.6005 0.5008 0.2064 0.083 Uiso 1 1 calc R U . . .
H3H2 H 0.5653 0.5064 0.2473 0.083 Uiso 1 1 calc R U . . .
H3H3 H 0.6235 0.5432 0.2529 0.083 Uiso 1 1 calc R U . . .
O1I O 0.4148(4) 0.9484(6) 0.2050(4) 0.052(3) Uani 1 1 d . . . . .
C1I C 0.3836(6) 1.0004(9) 0.1779(7) 0.056(5) Uani 1 1 d . . . . .
H1I1 H 0.4061 1.0391 0.1637 0.067 Uiso 1 1 calc R U . . .
H1I2 H 0.3613 1.0314 0.1968 0.067 Uiso 1 1 calc R U . . .
C2I C 0.3498(6) 0.9570(11) 0.1422(8) 0.073(6) Uani 1 1 d . . . . .
H2I1 H 0.3258 0.9198 0.1558 0.087 Uiso 1 1 calc R U . . .
H2I2 H 0.3283 0.9955 0.1224 0.087 Uiso 1 1 calc R U . . .
O2I O 0.3846(4) 0.9121(7) 0.1161(5) 0.061(3) Uani 1 1 d . . . . .
C3I C 0.3564(6) 0.8742(12) 0.0777(7) 0.071(6) Uani 1 1 d . . . . .
H3I1 H 0.3268 0.8439 0.0871 0.106 Uiso 1 1 calc R U . . .
H3I2 H 0.3799 0.8374 0.0639 0.106 Uiso 1 1 calc R U . . .
H3I3 H 0.3432 0.9153 0.0555 0.106 Uiso 1 1 calc R U . . .
O1J1 O 0.5780(5) 0.7691(8) 0.3092(5) 0.011(2) Uiso 0.5 1 d D . P C 1
C1J1 C 0.6191(8) 0.7170(16) 0.3228(13) 0.042(3) Uani 0.5 1 d D . P C 1
H1J1 H 0.6483 0.7436 0.3421 0.050 Uiso 0.5 1 calc R U P C 1
H1J2 H 0.6326 0.6896 0.2969 0.050 Uiso 0.5 1 calc R U P C 1
O1J2 O 0.5732(5) 0.7753(8) 0.2892(5) 0.011(2) Uiso 0.5 1 d D . P C 2
C1J2 C 0.6064(8) 0.7296(17) 0.3217(11) 0.042(3) Uani 0.5 1 d D . P C 2
H1J3 H 0.6236 0.7689 0.3438 0.050 Uiso 0.5 1 calc R U P C 2
H1J4 H 0.6345 0.7069 0.3054 0.050 Uiso 0.5 1 calc R U P C 2
C2J C 0.5877(5) 0.6628(7) 0.3487(5) 0.042(3) Uani 1 1 d D . . . .
H2J1 H 0.6115 0.6286 0.3694 0.050 Uiso 0.5 1 calc R U P C 1
H2J2 H 0.5657 0.6951 0.3672 0.050 Uiso 0.5 1 calc R U P C 1
H2J3 H 0.6179 0.6314 0.3635 0.050 Uiso 0.5 1 calc R U P C 2
H2J4 H 0.5675 0.6841 0.3725 0.050 Uiso 0.5 1 calc R U P C 2
O2J O 0.5546(4) 0.6128(5) 0.3174(4) 0.046(3) Uani 1 1 d . . . . .
C3J C 0.5340(6) 0.5454(9) 0.3391(6) 0.053(4) Uani 1 1 d . . . . .
H3J1 H 0.5607 0.5249 0.3628 0.079 Uiso 1 1 calc R U . . .
H3J2 H 0.5244 0.5030 0.3167 0.079 Uiso 1 1 calc R U . . .
H3J3 H 0.5028 0.5620 0.3528 0.079 Uiso 1 1 calc R U . . .
O1K O 0.2950(4) 0.6908(8) 0.0536(5) 0.066(3) Uani 1 1 d . . . . .
C1K C 0.3428(8) 0.6717(15) 0.0359(10) 0.090(5) Uani 1 1 d . . . . .
H1K1 H 0.3642 0.7211 0.0347 0.108 Uiso 0.5 1 calc R U P D 1
H1K2 H 0.3632 0.6328 0.0564 0.108 Uiso 0.5 1 calc R U P D 1
H1K3 H 0.3727 0.6811 0.0598 0.108 Uiso 0.5 1 calc R U P E 2
H1K4 H 0.3470 0.7083 0.0103 0.108 Uiso 0.5 1 calc R U P E 2
C2K1 C 0.3342(12) 0.642(4) -0.0027(16) 0.080(13) Uani 0.5 1 d . . P F 1
H2K1 H 0.3553 0.5924 -0.0044 0.096 Uiso 0.5 1 calc R U P F 1
H2K2 H 0.3446 0.6808 -0.0253 0.096 Uiso 0.5 1 calc R U P F 1
C3K1 C 0.2731(12) 0.621(3) -0.0137(13) 0.062(10) Uani 0.5 1 d . . P F 1
H3K1 H 0.2563 0.6538 -0.0395 0.074 Uiso 0.5 1 calc R U P F 1
H3K2 H 0.2674 0.5634 -0.0204 0.074 Uiso 0.5 1 calc R U P F 1
C2K2 C 0.3448(12) 0.587(2) 0.0200(14) 0.049(8) Uani 0.5 1 d . . P F 2
H3K3 H 0.3642 0.5523 0.0434 0.059 Uiso 0.5 1 calc R U P F 2
H3K4 H 0.3613 0.5835 -0.0084 0.059 Uiso 0.5 1 calc R U P F 2
C3K2 C 0.2857(11) 0.564(2) 0.0121(14) 0.058(10) Uani 0.5 1 d . . P F 2
H2K3 H 0.2784 0.5170 0.0307 0.069 Uiso 0.5 1 calc R U P F 2
H2K4 H 0.2749 0.5515 -0.0203 0.069 Uiso 0.5 1 calc R U P F 2
C4K C 0.2547(7) 0.6434(15) 0.0273(9) 0.090(5) Uani 1 1 d . . . . .
H4K1 H 0.2469 0.5945 0.0444 0.108 Uiso 0.5 1 calc R U P F 1
H4K2 H 0.2220 0.6752 0.0211 0.108 Uiso 0.5 1 calc R U P F 1
H4K3 H 0.2387 0.6738 0.0004 0.108 Uiso 0.5 1 calc R U P F 2
H4K4 H 0.2267 0.6279 0.0459 0.108 Uiso 0.5 1 calc R U P F 2
O1L O 0.3729(15) 0.397(2) 0.0895(10) 0.110(8) Uani 0.5 1 d D . P G 1
C1L C 0.3685(19) 0.383(3) 0.0427(10) 0.110(8) Uani 0.5 1 d D . P G 1
H1L1 H 0.3999 0.3508 0.0378 0.132 Uiso 0.5 1 calc R U P G 1
H1L2 H 0.3737 0.4365 0.0291 0.132 Uiso 0.5 1 calc R U P G 1
C2L C 0.3225(18) 0.344(3) 0.0117(12) 0.110(8) Uani 0.5 1 d D . P G 1
H2L1 H 0.3009 0.3834 -0.0075 0.132 Uiso 0.5 1 calc R U P G 1
H2L2 H 0.3333 0.2987 -0.0067 0.132 Uiso 0.5 1 calc R U P G 1
C3L C 0.2978(19) 0.318(3) 0.0537(13) 0.110(8) Uani 0.5 1 d D . P G 1
H3L1 H 0.2838 0.2621 0.0501 0.132 Uiso 0.5 1 calc R U P G 1
H3L2 H 0.2690 0.3544 0.0598 0.132 Uiso 0.5 1 calc R U P G 1
C4L C 0.3440(18) 0.322(3) 0.0918(15) 0.110(8) Uani 0.5 1 d D . P G 1
H4L1 H 0.3305 0.3182 0.1216 0.132 Uiso 0.5 1 calc R U P G 1
H4L2 H 0.3680 0.2759 0.0891 0.132 Uiso 0.5 1 calc R U P G 1
O1M O 0.5945(15) 0.288(2) 0.2385(12) 0.117(8) Uiso 0.5 1 d D . P H 2
C1M C 0.581(2) 0.345(3) 0.2710(15) 0.117(8) Uiso 0.5 1 d D . P H 2
H1M1 H 0.5484 0.3720 0.2576 0.141 Uiso 0.5 1 calc R U P H 2
H1M2 H 0.6091 0.3870 0.2734 0.141 Uiso 0.5 1 calc R U P H 2
C2M C 0.573(2) 0.322(3) 0.3194(16) 0.117(8) Uiso 0.5 1 d D . P H 2
H2M1 H 0.5424 0.3483 0.3305 0.141 Uiso 0.5 1 calc R U P H 2
H2M2 H 0.6050 0.3278 0.3415 0.141 Uiso 0.5 1 calc R U P H 2
C3M C 0.562(2) 0.234(3) 0.3032(19) 0.117(8) Uiso 0.5 1 d D . P H 2
H3M1 H 0.5682 0.1959 0.3289 0.141 Uiso 0.5 1 calc R U P H 2
H3M2 H 0.5260 0.2281 0.2882 0.141 Uiso 0.5 1 calc R U P H 2
C4M C 0.602(2) 0.221(3) 0.2697(17) 0.117(8) Uiso 0.5 1 d D . P H 2
H4M1 H 0.6387 0.2215 0.2856 0.141 Uiso 0.5 1 calc R U P H 2
H4M2 H 0.5961 0.1694 0.2536 0.141 Uiso 0.5 1 calc R U P H 2

loop_
_atom_site_aniso_label
_atom_site_aniso_U_11
_atom_site_aniso_U_22
_atom_site_aniso_U_33
_atom_site_aniso_U_23
_atom_site_aniso_U_13
_atom_site_aniso_U_12
Hf1 0.0126(2) 0.0221(3) 0.1018(6) -0.0031(3) 0.0198(3) 0.0003(2)
Sr1 0.0136(7) 0.0210(8) 0.0811(15) 0.000 0.0174(8) 0.000
Sr2 0.0157(5) 0.0264(6) 0.1013(13) 0.0147(8) 0.0192(6) 0.0050(5)
O3 0.010(5) 0.030(7) 0.090(11) 0.000 0.012(6) 0.000
O1 0.012(4) 0.035(5) 0.088(8) -0.006(5) 0.015(4) -0.002(3)
Si1 0.0151(14) 0.0280(19) 0.090(3) -0.007(2) 0.0199(18) -0.0019(13)
C1A 0.014(4) 0.039(5) 0.106(10) 0.002(7) 0.019(6) -0.002(4)
C2A 0.014(4) 0.039(5) 0.106(10) 0.002(7) 0.019(6) -0.002(4)
C3A 0.026(7) 0.055(10) 0.111(16) 0.015(11) 0.023(8) -0.005(7)
C4A 0.024(7) 0.026(8) 0.16(2) 0.023(10) 0.030(10) -0.001(6)
C5A 0.035(8) 0.034(9) 0.130(19) -0.002(11) 0.029(10) -0.006(6)
C6A 0.019(6) 0.032(8) 0.127(17) 0.001(9) 0.023(8) -0.001(5)
C1B 0.019(6) 0.027(7) 0.083(12) 0.005(7) 0.017(7) 0.000(5)
C2B 0.024(6) 0.040(8) 0.060(10) 0.007(7) 0.012(6) 0.002(6)
C3B 0.040(8) 0.038(8) 0.069(12) 0.005(8) 0.015(8) 0.001(6)
C4B 0.059(10) 0.024(7) 0.070(12) 0.005(7) 0.013(9) 0.010(7)
C5B 0.039(8) 0.045(9) 0.125(18) 0.000(11) 0.034(10) 0.010(7)
C6B 0.032(8) 0.035(8) 0.15(2) -0.021(10) 0.047(10) -0.006(6)
C1C 0.013(5) 0.035(8) 0.096(13) -0.011(8) 0.016(6) -0.007(5)
C2C 0.042(8) 0.031(8) 0.086(14) 0.001(8) 0.030(9) 0.002(6)
C3C 0.045(8) 0.030(8) 0.094(15) 0.000(9) 0.022(9) 0.011(7)
C4C 0.029(7) 0.045(9) 0.088(13) -0.004(10) 0.011(7) 0.001(7)
C5C 0.016(6) 0.046(9) 0.112(16) -0.017(10) 0.010(8) -0.004(6)
C6C 0.015(6) 0.044(9) 0.104(15) -0.014(9) 0.012(8) 0.008(6)
O2 0.022(5) 0.074(8) 0.074(8) 0.021(7) 0.010(5) 0.012(5)
Si2 0.0235(18) 0.039(2) 0.089(4) 0.017(2) -0.004(2) 0.0038(16)
C1D1 0.036(7) 0.054(11) 0.088(15) 0.028(11) -0.009(9) -0.021(8)
C2D1 0.036(7) 0.054(11) 0.088(15) 0.028(11) -0.009(9) -0.021(8)
C3D1 0.036(7) 0.054(11) 0.088(15) 0.028(11) -0.009(9) -0.021(8)
C4D1 0.036(7) 0.054(11) 0.088(15) 0.028(11) -0.009(9) -0.021(8)
C5D1 0.036(7) 0.054(11) 0.088(15) 0.028(11) -0.009(9) -0.021(8)
C6D1 0.036(7) 0.054(11) 0.088(15) 0.028(11) -0.009(9) -0.021(8)
C1D2 0.020(5) 0.043(8) 0.067(12) 0.008(8) -0.010(6) -0.003(5)
C2D2 0.020(5) 0.043(8) 0.067(12) 0.008(8) -0.010(6) -0.003(5)
C3D2 0.020(5) 0.043(8) 0.067(12) 0.008(8) -0.010(6) -0.003(5)
C4D2 0.020(5) 0.043(8) 0.067(12) 0.008(8) -0.010(6) -0.003(5)
C5D2 0.020(5) 0.043(8) 0.067(12) 0.008(8) -0.010(6) -0.003(5)
C6D2 0.020(5) 0.043(8) 0.067(12) 0.008(8) -0.010(6) -0.003(5)
C1E 0.026(6) 0.036(8) 0.076(12) 0.009(8) -0.006(7) -0.002(6)
C2E 0.032(7) 0.038(8) 0.079(12) 0.005(8) 0.018(7) -0.001(6)
C3E 0.040(8) 0.043(9) 0.087(14) 0.001(9) 0.008(9) -0.002(7)
C4E 0.032(7) 0.049(9) 0.079(13) 0.008(9) -0.005(8) -0.008(7)
C5E 0.052(10) 0.073(13) 0.082(14) 0.007(11) 0.008(10) -0.026(9)
C6E 0.045(9) 0.074(12) 0.059(12) 0.008(10) 0.001(8) -0.020(8)
C1F 0.024(6) 0.039(8) 0.074(12) 0.014(8) -0.004(7) 0.002(6)
C2F 0.029(7) 0.043(9) 0.091(14) 0.013(9) 0.004(8) 0.004(6)
C3F 0.033(7) 0.033(8) 0.097(14) 0.008(9) -0.004(8) 0.004(6)
C4F 0.047(9) 0.044(9) 0.067(12) 0.011(8) 0.012(8) 0.011(7)
C5F 0.056(10) 0.036(8) 0.066(12) -0.005(8) 0.009(8) 0.006(7)
C6F 0.039(8) 0.046(9) 0.060(11) 0.019(8) 0.001(7) -0.003(7)
O1G 0.019(4) 0.025(5) 0.111(10) 0.003(6) 0.010(5) -0.001(4)
C1G 0.031(8) 0.028(8) 0.18(2) 0.028(11) 0.033(11) 0.000(6)
C2G 0.032(8) 0.043(9) 0.171(18) 0.038(10) 0.015(9) -0.005(6)
O2G 0.028(5) 0.051(7) 0.163(15) 0.055(9) 0.004(7) 0.000(5)
C3G1 0.032(8) 0.043(9) 0.171(18) 0.038(10) 0.015(9) -0.005(6)
C3G2 0.032(8) 0.043(9) 0.171(18) 0.038(10) 0.015(9) -0.005(6)
O1H 0.016(4) 0.022(4) 0.099(9) 0.006(5) 0.007(5) 0.005(3)
C1H 0.014(3) 0.039(5) 0.042(6) 0.017(4) 0.016(4) -0.002(3)
C2H 0.014(3) 0.039(5) 0.042(6) 0.017(4) 0.016(4) -0.002(3)
O2H 0.024(4) 0.025(4) 0.079(8) 0.012(5) 0.025(5) 0.006(3)
C3H 0.053(9) 0.021(7) 0.098(14) 0.011(8) 0.034(9) 0.016(6)
O1I 0.027(5) 0.033(5) 0.101(9) 0.005(6) 0.024(5) 0.005(4)
C1I 0.031(7) 0.033(8) 0.106(15) -0.009(9) 0.014(8) 0.014(6)
C2I 0.025(7) 0.061(11) 0.132(19) -0.017(12) 0.009(9) 0.023(7)
O2I 0.020(5) 0.048(6) 0.114(11) -0.001(7) 0.012(6) 0.012(4)
C3I 0.028(7) 0.067(12) 0.119(17) -0.009(12) 0.018(9) -0.001(8)
C1J1 0.018(5) 0.024(5) 0.083(9) -0.004(6) 0.003(5) -0.002(4)
C1J2 0.018(5) 0.024(5) 0.083(9) -0.004(6) 0.003(5) -0.002(4)
C2J 0.018(5) 0.024(5) 0.083(9) -0.004(6) 0.003(5) -0.002(4)
O2J 0.039(5) 0.023(5) 0.079(8) -0.003(5) 0.018(5) -0.005(4)
C3J 0.055(9) 0.036(8) 0.073(12) 0.000(8) 0.029(9) -0.017(7)
O1K 0.037(6) 0.080(9) 0.080(9) -0.015(8) 0.007(6) -0.002(6)
C1K 0.045(7) 0.102(13) 0.119(14) -0.031(11) -0.001(8) 0.008(8)
C2K1 0.026(16) 0.12(4) 0.09(3) -0.02(3) 0.016(18) 0.00(2)
C3K1 0.032(15) 0.09(3) 0.07(2) -0.01(2) 0.004(15) 0.010(17)
C2K2 0.035(16) 0.046(19) 0.07(3) -0.005(18) 0.020(16) -0.008(14)
C3K2 0.023(13) 0.06(2) 0.09(3) 0.00(2) 0.038(16) -0.005(14)
C4K 0.045(7) 0.102(13) 0.119(14) -0.031(11) -0.001(8) 0.008(8)
O1L 0.14(2) 0.115(17) 0.084(14) -0.020(13) 0.072(13) -0.036(14)
C1L 0.14(2) 0.115(17) 0.084(14) -0.020(13) 0.072(13) -0.036(14)
C2L 0.14(2) 0.115(17) 0.084(14) -0.020(13) 0.072(13) -0.036(14)
C3L 0.14(2) 0.115(17) 0.084(14) -0.020(13) 0.072(13) -0.036(14)
C4L 0.14(2) 0.115(17) 0.084(14) -0.020(13) 0.072(13) -0.036(14)

loop_
_atom_type_symbol
_atom_type_description
_atom_type_scat_dispersion_real
_atom_type_scat_dispersion_imag
_atom_type_scat_source
C C 0.0033 0.0016 'International Tables Vol C Tables 4.2.6.8 and 6.1.1.4'
H H 0.0000 0.0000 'International Tables Vol C Tables 4.2.6.8 and 6.1.1.4'
O O 0.0106 0.0060 'International Tables Vol C Tables 4.2.6.8 and 6.1.1.4'
Si Si 0.0817 0.0704 'International Tables Vol C Tables 4.2.6.8 and 6.1.1.4'
Sr Sr -1.5307 3.2498 'International Tables Vol C Tables 4.2.6.8 and 6.1.1.4'
Hf Hf -0.5830 6.1852 'International Tables Vol C Tables 4.2.6.8 and 6.1.1.4'

loop_
_geom_angle_atom_site_label_1
_geom_angle_atom_site_label_2
_geom_angle_atom_site_label_3
_geom_angle
_geom_angle_site_symmetry_1
_geom_angle_site_symmetry_3
O1 Hf1 O1G 97.9(4) . 2_655
O1 Hf1 O1H 93.2(4) . 2_655
O1 Hf1 O1J1 93.2(4) . 2_655
O3 Hf1 O1 168.9(5) . .
O3 Hf1 O1G 89.4(3) . 2_655
O3 Hf1 O1H 79.0(3) . 2_655
O3 Hf1 O1I 89.2(4) . .
O3 Hf1 O1J1 79.5(4) . 2_655
O1G Hf1 O1H 85.2(4) 2_655 2_655
O1G Hf1 O1J1 168.8(4) 2_655 2_655
O1H Hf1 O1J1 92.9(4) 2_655 2_655
O1I Hf1 O1 98.2(4) . .
O1I Hf1 O1G 96.2(5) . 2_655
O1I Hf1 O1H 168.2(3) . 2_655
O1I Hf1 O1J1 83.4(5) . 2_655
O1J2 Hf1 O1 94.8(5) 2_655 .
O1J2 Hf1 O3 76.7(5) 2_655 .
O1J2 Hf1 O1G 163.7(5) 2_655 2_655
O1J2 Hf1 O1H 83.8(5) 2_655 2_655
O1J2 Hf1 O1I 92.1(5) 2_655 .
O3 Sr1 O1J1 63.8(3) . 2_655
O3 Sr1 O1J1 63.8(3) . .
O1H Sr1 O3 59.9(2) . .
O1H Sr1 O1H 119.9(4) . 2_655
O1H Sr1 O2H 64.7(3) . .
O1H Sr1 O2H 165.3(3) . 2_655
O1H Sr1 O1J1 77.6(3) . 2_655
O1H Sr1 O1J1 76.8(4) . .
O1H Sr1 O2J 93.7(3) . 2_655
O1H Sr1 O2J 116.5(3) . .
O2H Sr1 O3 122.61(19) . .
O2H Sr1 O2H 114.8(4) 2_655 .
O2H Sr1 O1J1 90.6(4) . .
O2H Sr1 O1J1 117.8(4) . 2_655
O2H Sr1 O2J 75.6(3) . 2_655
O2H Sr1 O2J 72.5(3) . .
O1J2 Sr1 O3 57.4(3) . .
O1J2 Sr1 O1H 82.6(4) . 2_655
O1J2 Sr1 O1H 65.7(4) . .
O1J2 Sr1 O2H 128.7(4) . 2_655
O1J2 Sr1 O2H 87.5(4) . .
O1J2 Sr1 O1J2 114.7(6) 2_655 .
O1J2 Sr1 O2J 157.8(4) . 2_655
O1J2 Sr1 O2J 67.9(4) . .
O2J Sr1 O3 120.6(2) . .
O2J Sr1 O1J1 165.8(3) . 2_655
O2J Sr1 O1J1 58.8(4) . .
O2J Sr1 O2J 118.7(4) 2_655 .
O1J1 Sr1 O1J1 127.5(6) 2_655 .
O2 Sr2 O3 145.7(4) . .
O2 Sr2 O1G 116.7(4) . .
O2 Sr2 O2G 94.0(5) . .
O2 Sr2 O1H 90.3(4) . .
O2 Sr2 O1I 144.6(3) . .
O2 Sr2 O2I 83.6(4) . .
O2 Sr2 O1J1 99.5(4) . 2_655
O2 Sr2 O1J2 110.8(4) . 2_655
O1G Sr2 O3 64.5(3) . .
O1G Sr2 O1H 65.5(3) . .
O1G Sr2 O1I 93.5(3) . .
O1G Sr2 O2I 135.0(3) . .
O1G Sr2 O1J2 117.8(4) . 2_655
O2G Sr2 O3 114.1(5) . .
O2G Sr2 O1G 63.9(4) . .
O2G Sr2 O1H 125.1(3) . .
O2G Sr2 O1I 82.8(4) . .
O2G Sr2 O2I 75.7(4) . .
O2G Sr2 O1J2 147.5(4) . 2_655
O1H Sr2 O3 57.9(3) . .
O1H Sr2 O1I 120.3(4) . .
O1H Sr2 O1J2 77.0(4) . 2_655
O1I Sr2 O3 62.6(3) . .
O1I Sr2 O1J2 64.8(4) . 2_655
O2I Sr2 O3 121.0(3) . .
O2I Sr2 O1H 158.8(3) . .
O2I Sr2 O1I 61.4(4) . .
O2I Sr2 O1J2 86.3(4) . 2_655
O1J1 Sr2 O3 65.9(4) 2_655 .
O1J1 Sr2 O1G 129.6(4) 2_655 .
O1J1 Sr2 O2G 150.3(4) 2_655 .
O1J1 Sr2 O1H 81.4(4) 2_655 .
O1J1 Sr2 O1I 70.9(4) 2_655 .
O1J1 Sr2 O2I 79.7(4) 2_655 .
O1J2 Sr2 O3 53.6(3) 2_655 .
Hf1 O3 Hf1 173.8(7) 2_655 .
Hf1 O3 Sr1 93.1(4) 2_655 .
Hf1 O3 Sr1 93.1(4) . .
Hf1 O3 Sr2 89.86(6) . 2_655
Hf1 O3 Sr2 89.86(6) 2_655 .
Hf1 O3 Sr2 89.74(6) . .
Hf1 O1H Sr1 93.4(4) 2_655 .
Hf1 O1H Sr2 91.3(3) 2_655 .
Hf1 O1I Sr2 93.0(3) . .
Hf1 O1J1 Sr1 82.1(4) 2_655 .
Hf1 O1J1 Sr2 87.6(4) 2_655 2_655
Hf1 O1J2 Sr1 101.3(6) 2_655 .
Hf1 O1J2 Sr2 93.0(5) 2_655 2_655
Sr1 O3 Sr2 93.7(3) . 2_655
Sr1 O3 Sr2 93.7(3) . .
Sr1 O3 Sr2 93.7(3) 2_655 .
Sr1 O1H Sr2 99.2(3) 2_655 .
Sr1 O1H Sr2 99.2(3) . .
Sr1 O1J2 Sr2 101.1(4) . 2_655
Sr2 O3 Sr2 172.7(5) 2_655 .
Sr2 O1J1 Sr1 98.4(4) 2_655 .
C1J1 O1J1 Sr1 111.7(18) . 2_655
Si1 O1 Hf1 170.4(6) . .
O1 Si1 C1C 108.9(6) . .
O1 Si1 C1A 109.7(6) . .
C1C Si1 C1A 111.1(7) . .
O1 Si1 C1B 110.5(5) . .
C1C Si1 C1B 109.0(7) . .
C1A Si1 C1B 107.6(7) . .
C6A C1A C2A 116.7(16) . .
C6A C1A Si1 124.0(16) . .
C2A C1A Si1 119.0(12) . .
C1A C2A C3A 123.0(17) . .
C1A C2A H2A 118.5 . .
C3A C2A H2A 118.5 . .
C4A C3A C2A 118(2) . .
C4A C3A H3A 121.1 . .
C2A C3A H3A 121.1 . .
C3A C4A C5A 120.4(17) . .
C3A C4A H4A 119.8 . .
C5A C4A H4A 119.8 . .
C6A C5A C4A 118.9(17) . .
C6A C5A H5A 120.5 . .
C4A C5A H5A 120.5 . .
C5A C6A C1A 123(2) . .
C5A C6A H6A 118.5 . .
C1A C6A H6A 118.5 . .
C2B C1B C6B 118.0(14) . .
C2B C1B Si1 122.7(10) . .
C6B C1B Si1 119.3(11) . .
C1B C2B C3B 122.1(13) . .
C1B C2B H2B 119.0 . .
C3B C2B H2B 119.0 . .
C4B C3B C2B 119.1(14) . .
C4B C3B H3B 120.5 . .
C2B C3B H3B 120.5 . .
C3B C4B C5B 121.0(15) . .
C3B C4B H4B 119.5 . .
C5B C4B H4B 119.5 . .
C6B C5B C4B 118.2(14) . .
C6B C5B H5B 120.9 . .
C4B C5B H5B 120.9 . .
C5B C6B C1B 121.6(15) . .
C5B C6B H6B 119.2 . .
C1B C6B H6B 119.2 . .
C6C C1C C2C 116.1(16) . .
C6C C1C Si1 120.7(11) . .
C2C C1C Si1 123.2(13) . .
C3C C2C C1C 122.1(16) . .
C3C C2C H2C 118.9 . .
C1C C2C H2C 118.9 . .
C2C C3C C4C 121.1(15) . .
C2C C3C H3C 119.4 . .
C4C C3C H3C 119.4 . .
C3C C4C C5C 118.7(18) . .
C3C C4C H4C 120.7 . .
C5C C4C H4C 120.7 . .
C4C C5C C6C 120.3(16) . .
C4C C5C H5C 119.9 . .
C6C C5C H5C 119.9 . .
C5C C6C C1C 121.6(14) . .
C5C C6C H6C 119.2 . .
C1C C6C H6C 119.2 . .
Si2 O2 Sr2 154.0(6) . .
O2 Si2 C1D2 108.7(9) . .
O2 Si2 C1E 112.9(8) . .
C1D2 Si2 C1E 108.3(10) . .
O2 Si2 C1F 112.2(7) . .
C1D2 Si2 C1F 108.3(10) . .
C1E Si2 C1F 106.3(6) . .
O2 Si2 C1D1 117.6(10) . .
C1E Si2 C1D1 105.4(9) . .
C1F Si2 C1D1 101.2(10) . .
C2D1 C1D1 C6D1 120.0 . .
C2D1 C1D1 Si2 118.1(16) . .
C6D1 C1D1 Si2 121.8(16) . .
C3D1 C2D1 C1D1 120.0 . .
C3D1 C2D1 H2D1 120.0 . .
C1D1 C2D1 H2D1 120.0 . .
C2D1 C3D1 C4D1 120.0 . .
C2D1 C3D1 H3D1 120.0 . .
C4D1 C3D1 H3D1 120.0 . .
C5D1 C4D1 C3D1 120.0 . .
C5D1 C4D1 H4D1 120.0 . .
C3D1 C4D1 H4D1 120.0 . .
C4D1 C5D1 C6D1 120.0 . .
C4D1 C5D1 H5D1 120.0 . .
C6D1 C5D1 H5D1 120.0 . .
C5D1 C6D1 C1D1 120.0 . .
C5D1 C6D1 H6D1 120.0 . .
C1D1 C6D1 H6D1 120.0 . .
C2D2 C1D2 C6D2 120.0 . .
C2D2 C1D2 Si2 120.0(14) . .
C6D2 C1D2 Si2 120.0(14) . .
C3D2 C2D2 C1D2 120.0 . .
C3D2 C2D2 H2D2 120.0 . .
C1D2 C2D2 H2D2 120.0 . .
C2D2 C3D2 C4D2 120.0 . .
C2D2 C3D2 H3D2 120.0 . .
C4D2 C3D2 H3D2 120.0 . .
C3D2 C4D2 C5D2 120.0 . .
C3D2 C4D2 H4D2 120.0 . .
C5D2 C4D2 H4D2 120.0 . .
C4D2 C5D2 C6D2 120.0 . .
C4D2 C5D2 H5D2 120.0 . .
C6D2 C5D2 H5D2 120.0 . .
C5D2 C6D2 C1D2 120.0 . .
C5D2 C6D2 H6D2 120.0 . .
C1D2 C6D2 H6D2 120.0 . .
C6E C1E C2E 117.1(14) . .
C6E C1E Si2 121.2(13) . .
C2E C1E Si2 121.7(13) . .
C1E C2E C3E 121.6(17) . .
C1E C2E H2E 119.2 . .
C3E C2E H2E 119.2 . .
C4E C3E C2E 120.3(17) . .
C4E C3E H3E 119.8 . .
C2E C3E H3E 119.8 . .
C5E C4E C3E 119.2(16) . .
C5E C4E H4E 120.4 . .
C3E C4E H4E 120.4 . .
C4E C5E C6E 120.4(19) . .
C4E C5E H5E 119.8 . .
C6E C5E H5E 119.8 . .
C1E C6E C5E 121.3(18) . .
C1E C6E H6E 119.4 . .
C5E C6E H6E 119.4 . .
C2F C1F C6F 117.2(14) . .
C2F C1F Si2 121.2(12) . .
C6F C1F Si2 121.3(11) . .
C1F C2F C3F 120.9(15) . .
C1F C2F H2F 119.6 . .
C3F C2F H2F 119.6 . .
C4F C3F C2F 120.0(14) . .
C4F C3F H3F 120.0 . .
C2F C3F H3F 120.0 . .
C3F C4F C5F 119.1(15) . .
C3F C4F H4F 120.4 . .
C5F C4F H4F 120.4 . .
C6F C5F C4F 119.6(16) . .
C6F C5F H5F 120.2 . .
C4F C5F H5F 120.2 . .
C5F C6F C1F 123.1(15) . .
C5F C6F H6F 118.5 . .
C1F C6F H6F 118.5 . .
C1G O1G Hf1 130.1(14) . 2_655
C1G O1G Sr2 106.8(9) . .
Hf1 O1G Sr2 94.2(3) 2_655 .
O1G C1G C2G 109.5(19) . .
O1G C1G H1G1 109.8 . .
C2G C1G H1G1 109.8 . .
O1G C1G H1G2 109.8 . .
C2G C1G H1G2 109.8 . .
H1G1 C1G H1G2 108.2 . .
O2G C2G C1G 106.4(14) . .
O2G C2G H2G1 110.5 . .
C1G C2G H2G1 110.5 . .
O2G C2G H2G2 110.5 . .
C1G C2G H2G2 110.5 . .
H2G1 C2G H2G2 108.6 . .
C3G2 O2G C2G 105.0(18) . .
C2G O2G C3G1 120.1(18) . .
C3G2 O2G Sr2 128(2) . .
C2G O2G Sr2 117.2(10) . .
C3G1 O2G Sr2 115.1(18) . .
O2G C3G1 H3G1 109.5 . .
O2G C3G1 H3G2 109.5 . .
H3G1 C3G1 H3G2 109.5 . .
O2G C3G1 H3G3 109.5 . .
H3G1 C3G1 H3G3 109.5 . .
H3G2 C3G1 H3G3 109.5 . .
O2G C3G2 H3G4 109.5 . .
O2G C3G2 H3G5 109.5 . .
H3G4 C3G2 H3G5 109.5 . .
O2G C3G2 H3G6 109.5 . .
H3G4 C3G2 H3G6 109.5 . .
H3G5 C3G2 H3G6 109.5 . .
C1H O1H Hf1 133.1(8) . 2_655
C1H O1H Sr1 117.2(7) . 2_655
C1H O1H Sr2 115.5(9) . .
C1H O1H Sr1 117.2(7) . .
O1H C1H C2H 110.4(11) . .
O1H C1H H1H1 109.6 . .
C2H C1H H1H1 109.6 . .
O1H C1H H1H2 109.6 . .
C2H C1H H1H2 109.6 . .
H1H1 C1H H1H2 108.1 . .
O2H C2H C1H 108.9(8) . .
O2H C2H H2H1 109.9 . .
C1H C2H H2H1 109.9 . .
O2H C2H H2H2 109.9 . .
C1H C2H H2H2 109.9 . .
H2H1 C2H H2H2 108.3 . .
C3H O2H C2H 112.7(10) . .
C3H O2H Sr1 125.2(9) . 2_655
C2H O2H Sr1 114.4(7) . 2_655
C3H O2H Sr1 125.2(9) . .
C2H O2H Sr1 114.4(7) . .
O2H C3H H3H1 109.5 . .
O2H C3H H3H2 109.5 . .
H3H1 C3H H3H2 109.5 . .
O2H C3H H3H3 109.5 . .
H3H1 C3H H3H3 109.5 . .
H3H2 C3H H3H3 109.5 . .
C1I O1I Hf1 149.0(9) . .
C1I O1I Sr2 110.0(10) . .
O1I C1I C2I 111.4(13) . .
O1I C1I H1I1 109.3 . .
C2I C1I H1I1 109.3 . .
O1I C1I H1I2 109.3 . .
C2I C1I H1I2 109.3 . .
H1I1 C1I H1I2 108.0 . .
O2I C2I C1I 106.7(12) . .
O2I C2I H2I1 110.4 . .
C1I C2I H2I1 110.4 . .
O2I C2I H2I2 110.4 . .
C1I C2I H2I2 110.4 . .
H2I1 C2I H2I2 108.6 . .
C3I O2I C2I 111.6(12) . .
C3I O2I Sr2 125.4(9) . .
C2I O2I Sr2 119.3(11) . .
O2I C3I H3I1 109.5 . .
O2I C3I H3I2 109.5 . .
H3I1 C3I H3I2 109.5 . .
O2I C3I H3I3 109.5 . .
H3I1 C3I H3I3 109.5 . .
H3I2 C3I H3I3 109.5 . .
C1J1 O1J1 Hf1 123.4(13) . 2_655
C1J1 O1J1 Sr2 138.4(19) . 2_655
C1J1 O1J1 Sr1 111.7(18) . .
O1J1 C1J1 C2J 95.2(14) . .
O1J1 C1J1 H1J1 112.7 . .
C2J C1J1 H1J1 112.7 . .
O1J1 C1J1 H1J2 112.7 . .
C2J C1J1 H1J2 112.7 . .
H1J1 C1J1 H1J2 110.2 . .
C1J2 O1J2 Hf1 139.5(12) . 2_655
C1J2 O1J2 Sr1 112.9(15) . .
C1J2 O1J2 Sr1 112.9(15) . 2_655
C1J2 O1J2 Sr2 100.9(17) . 2_655
O1J2 C1J2 C2J 124.0(18) . .
O1J2 C1J2 H1J3 106.3 . .
C2J C1J2 H1J3 106.3 . .
O1J2 C1J2 H1J4 106.3 . .
C2J C1J2 H1J4 106.3 . .
H1J3 C1J2 H1J4 106.4 . .
O2J C2J C1J2 106.5(18) . .
O2J C2J C1J1 109.1(19) . .
O2J C2J H2J1 109.9 . .
C1J1 C2J H2J1 109.9 . .
O2J C2J H2J2 109.9 . .
C1J1 C2J H2J2 109.9 . .
H2J1 C2J H2J2 108.3 . .
O2J C2J H2J3 110.4 . .
C1J2 C2J H2J3 110.4 . .
O2J C2J H2J4 110.4 . .
C1J2 C2J H2J4 110.4 . .
H2J3 C2J H2J4 108.6 . .
C3J O2J C2J 112.3(12) . .
C3J O2J Sr1 123.4(9) . 2_655
C2J O2J Sr1 113.8(7) . 2_655
C3J O2J Sr1 123.4(9) . .
C2J O2J Sr1 113.8(7) . .
Sr1 O2J Sr1 0.0 2_655 .
O2J C3J H3J1 109.5 . .
O2J C3J H3J2 109.5 . .
H3J1 C3J H3J2 109.5 . .
O2J C3J H3J3 109.5 . .
H3J1 C3J H3J3 109.5 . .
H3J2 C3J H3J3 109.5 . .
C1K O1K C4K 105.4(15) . .
C2K1 C1K O1K 111(2) . .
O1K C1K C2K2 113(2) . .
C2K1 C1K H1K1 109.4 . .
O1K C1K H1K1 109.4 . .
C2K1 C1K H1K2 109.4 . .
O1K C1K H1K2 109.4 . .
H1K1 C1K H1K2 108.0 . .
O1K C1K H1K3 109.0 . .
C2K2 C1K H1K3 109.0 . .
O1K C1K H1K4 109.0 . .
C2K2 C1K H1K4 109.0 . .
H1K3 C1K H1K4 107.8 . .
C1K C2K1 C3K1 110(3) . .
C1K C2K1 H2K1 109.8 . .
C3K1 C2K1 H2K1 109.8 . .
C1K C2K1 H2K2 109.8 . .
C3K1 C2K1 H2K2 109.8 . .
H2K1 C2K1 H2K2 108.2 . .
C4K C3K1 C2K1 101(3) . .
C4K C3K1 H3K1 111.6 . .
C2K1 C3K1 H3K1 111.6 . .
C4K C3K1 H3K2 111.6 . .
C2K1 C3K1 H3K2 111.6 . .
H3K1 C3K1 H3K2 109.4 . .
C1K C2K2 C3K2 102(2) . .
C1K C2K2 H3K3 111.3 . .
C3K2 C2K2 H3K3 111.3 . .
C1K C2K2 H3K4 111.3 . .
C3K2 C2K2 H3K4 111.3 . .
H3K3 C2K2 H3K4 109.2 . .
C2K2 C3K2 C4K 105(3) . .
C2K2 C3K2 H2K3 110.7 . .
C4K C3K2 H2K3 110.7 . .
C2K2 C3K2 H2K4 110.7 . .
C4K C3K2 H2K4 110.7 . .
H2K3 C3K2 H2K4 108.8 . .
C3K1 C4K O1K 109(2) . .
O1K C4K C3K2 104.4(18) . .
C3K1 C4K H4K1 110.0 . .
O1K C4K H4K1 110.0 . .
C3K1 C4K H4K2 110.0 . .
O1K C4K H4K2 110.0 . .
H4K1 C4K H4K2 108.4 . .
O1K C4K H4K3 110.9 . .
C3K2 C4K H4K3 110.9 . .
O1K C4K H4K4 110.9 . .
C3K2 C4K H4K4 110.9 . .
H4K3 C4K H4K4 108.9 . .
C1L O1L C4L 86(3) . .
O1L C1L C2L 128(3) . .
O1L C1L C4L 48.0(17) . .
C2L C1L C4L 86(3) . .
O1L C1L H1L1 105.2 . .
C2L C1L H1L1 105.2 . .
C4L C1L H1L1 99.7 . .
O1L C1L H1L2 105.2 . .
C2L C1L H1L2 105.2 . .
C4L C1L H1L2 147.7 . .
H1L1 C1L H1L2 105.9 . .
C3L C2L C1L 90(3) . .
C3L C2L H2L1 113.7 . .
C1L C2L H2L1 113.7 . .
C3L C2L H2L2 113.7 . .
C1L C2L H2L2 113.7 . .
H2L1 C2L H2L2 110.9 . .
C2L C3L C4L 103(4) . .
C2L C3L H3L1 111.1 . .
C4L C3L H3L1 111.1 . .
C2L C3L H3L2 111.1 . .
C4L C3L H3L2 111.1 . .
H3L1 C3L H3L2 109.1 . .
O1L C4L C3L 111(4) . .
O1L C4L C1L 46.0(16) . .
C3L C4L C1L 76(3) . .
O1L C4L H4L1 109.4 . .
C3L C4L H4L1 109.4 . .
C1L C4L H4L1 152.2 . .
O1L C4L H4L2 109.4 . .
C3L C4L H4L2 109.4 . .
C1L C4L H4L2 94.8 . .
H4L1 C4L H4L2 108.0 . .
C1M O1M C4M 96(4) . .
O1M C1M C2M 123(4) . .
O1M C1M H1M1 106.7 . .
C2M C1M H1M1 106.7 . .
O1M C1M H1M2 106.7 . .
C2M C1M H1M2 106.7 . .
H1M1 C1M H1M2 106.6 . .
C1M C2M C3M 89(4) . .
C1M C2M H2M1 113.8 . .
C3M C2M H2M1 113.8 . .
C1M C2M H2M2 113.8 . .
C3M C2M H2M2 113.8 . .
H2M1 C2M H2M2 111.0 . .
C4M C3M C2M 103(4) . .
C4M C3M H3M1 111.1 . .
C2M C3M H3M1 111.1 . .
C4M C3M H3M2 111.1 . .
C2M C3M H3M2 111.1 . .
H3M1 C3M H3M2 109.1 . .
O1M C4M C3M 105(4) . .
O1M C4M H4M1 110.8 . .
C3M C4M H4M1 110.8 . .
O1M C4M H4M2 110.8 . .
C3M C4M H4M2 110.8 . .
H4M1 C4M H4M2 108.8 . .

loop_
_geom_bond_atom_site_label_1
_geom_bond_atom_site_label_2
_geom_bond_distance
_geom_bond_site_symmetry_2
Hf1 O1 2.033(8) .
Hf1 O3 2.0279(9) .
Hf1 O1G 2.081(11) 2_655
Hf1 O1H 2.135(11) 2_655
Hf1 O1I 2.031(11) .
Hf1 O1J1 2.474(15) 2_655
Hf1 O1J2 1.988(14) 2_655
Sr1 O3 2.700(13) .
Sr1 O1H 2.603(10) .
Sr1 O2H 2.621(9) .
Sr1 O1J1 2.785(14) .
Sr1 O1J2 2.474(14) .
Sr1 O2J 2.673(11) .
Sr2 O2 2.372(13) .
Sr2 O3 2.800(2) .
Sr2 O1G 2.607(10) .
Sr2 O2G 2.590(11) .
Sr2 O1H 2.667(9) .
Sr2 O1I 2.684(10) .
Sr2 O2I 2.654(10) .
Sr2 O1J1 2.511(13) 2_655
Sr2 O1J2 2.718(14) 2_655
O1 Si1 1.600(8) .
Si1 C1C 1.853(18) .
Si1 C1A 1.879(17) .
Si1 C1B 1.886(15) .
C1A C6A 1.39(2) .
C1A C2A 1.40(3) .
C2A C3A 1.41(2) .
C2A H2A 0.9500 .
C3A C4A 1.40(3) .
C3A H3A 0.9500 .
C4A C5A 1.41(3) .
C4A H4A 0.9500 .
C5A C6A 1.38(2) .
C5A H5A 0.9500 .
C6A H6A 0.9500 .
C1B C2B 1.372(19) .
C1B C6B 1.395(18) .
C2B C3B 1.39(2) .
C2B H2B 0.9500 .
C3B C4B 1.37(2) .
C3B H3B 0.9500 .
C4B C5B 1.40(2) .
C4B H4B 0.9500 .
C5B C6B 1.39(2) .
C5B H5B 0.9500 .
C6B H6B 0.9500 .
C1C C6C 1.40(2) .
C1C C2C 1.41(2) .
C2C C3C 1.38(2) .
C2C H2C 0.9500 .
C3C C4C 1.38(2) .
C3C H3C 0.9500 .
C4C C5C 1.39(2) .
C4C H4C 0.9500 .
C5C C6C 1.40(3) .
C5C H5C 0.9500 .
C6C H6C 0.9500 .
O2 Si2 1.572(13) .
Si2 C1D2 1.835(17) .
Si2 C1E 1.894(15) .
Si2 C1F 1.898(15) .
Si2 C1D1 2.04(2) .
C1D1 C2D1 1.3900 .
C1D1 C6D1 1.3900 .
C2D1 C3D1 1.3900 .
C2D1 H2D1 0.9500 .
C3D1 C4D1 1.3900 .
C3D1 H3D1 0.9500 .
C4D1 C5D1 1.3900 .
C4D1 H4D1 0.9500 .
C5D1 C6D1 1.3900 .
C5D1 H5D1 0.9500 .
C6D1 H6D1 0.9500 .
C1D2 C2D2 1.3900 .
C1D2 C6D2 1.3900 .
C2D2 C3D2 1.3900 .
C2D2 H2D2 0.9500 .
C3D2 C4D2 1.3900 .
C3D2 H3D2 0.9500 .
C4D2 C5D2 1.3900 .
C4D2 H4D2 0.9500 .
C5D2 C6D2 1.3900 .
C5D2 H5D2 0.9500 .
C6D2 H6D2 0.9500 .
C1E C6E 1.38(2) .
C1E C2E 1.39(2) .
C2E C3E 1.39(2) .
C2E H2E 0.9500 .
C3E C4E 1.37(2) .
C3E H3E 0.9500 .
C4E C5E 1.37(3) .
C4E H4E 0.9500 .
C5E C6E 1.40(2) .
C5E H5E 0.9500 .
C6E H6E 0.9500 .
C1F C2F 1.391(18) .
C1F C6F 1.40(2) .
C2F C3F 1.41(2) .
C2F H2F 0.9500 .
C3F C4F 1.39(2) .
C3F H3F 0.9500 .
C4F C5F 1.41(2) .
C4F H4F 0.9500 .
C5F C6F 1.36(2) .
C5F H5F 0.9500 .
C6F H6F 0.9500 .
O1G C1G 1.379(18) .
O1G Hf1 2.081(11) 2_655
C1G C2G 1.50(3) .
C1G H1G1 0.9900 .
C1G H1G2 0.9900 .
C2G O2G 1.44(2) .
C2G H2G1 0.9900 .
C2G H2G2 0.9900 .
O2G C3G2 1.44(2) .
O2G C3G1 1.49(5) .
C3G1 H3G1 0.9800 .
C3G1 H3G2 0.9800 .
C3G1 H3G3 0.9800 .
C3G2 H3G4 0.9800 .
C3G2 H3G5 0.9800 .
C3G2 H3G6 0.9800 .
O1H C1H 1.338(16) .
C1H C2H 1.571(17) .
C1H H1H1 0.9900 .
C1H H1H2 0.9900 .
C2H O2H 1.447(13) .
C2H H2H1 0.9900 .
C2H H2H2 0.9900 .
O2H C3H 1.430(16) .
C3H H3H1 0.9800 .
C3H H3H2 0.9800 .
C3H H3H3 0.9800 .
O1I C1I 1.368(19) .
C1I C2I 1.48(2) .
C1I H1I1 0.9900 .
C1I H1I2 0.9900 .
C2I O2I 1.454(19) .
C2I H2I1 0.9900 .
C2I H2I2 0.9900 .
O2I C3I 1.42(2) .
C3I H3I1 0.9800 .
C3I H3I2 0.9800 .
C3I H3I3 0.9800 .
O1J1 C1J1 1.382(17) .
C1J1 C2J 1.482(18) .
C1J1 H1J1 0.9900 .
C1J1 H1J2 0.9900 .
O1J2 C1J2 1.426(17) .
C1J2 C2J 1.481(17) .
C1J2 H1J3 0.9900 .
C1J2 H1J4 0.9900 .
C2J O2J 1.444(17) .
C2J H2J1 0.9900 .
C2J H2J2 0.9900 .
C2J H2J3 0.9900 .
C2J H2J4 0.9900 .
O2J C3J 1.423(16) .
C3J H3J1 0.9800 .
C3J H3J2 0.9800 .
C3J H3J3 0.9800 .
O1K C1K 1.42(2) .
O1K C4K 1.45(2) .
C1K C2K1 1.24(4) .
C1K C2K2 1.48(4) .
C1K H1K1 0.9900 .
C1K H1K2 0.9900 .
C1K H1K3 0.9900 .
C1K H1K4 0.9900 .
C2K1 C3K1 1.60(4) .
C2K1 H2K1 0.9900 .
C2K1 H2K2 0.9900 .
C3K1 C4K 1.41(4) .
C3K1 H3K1 0.9900 .
C3K1 H3K2 0.9900 .
C2K2 C3K2 1.55(4) .
C2K2 H3K3 0.9900 .
C2K2 H3K4 0.9900 .
C3K2 C4K 1.62(4) .
C3K2 H2K3 0.9900 .
C3K2 H2K4 0.9900 .
C4K H4K1 0.9900 .
C4K H4K2 0.9900 .
C4K H4K3 0.9900 .
C4K H4K4 0.9900 .
O1L C1L 1.399(19) .
O1L C4L 1.446(19) .
C1L C2L 1.55(2) .
C1L H1L1 0.9900 .
C1L H1L2 0.9900 .
C2L C3L 1.529(19) .
C2L H2L1 0.9900 .
C2L H2L2 0.9900 .
C3L C4L 1.54(2) .
C3L H3L1 0.9900 .
C3L H3L2 0.9900 .
C4L H4L1 0.9900 .
C4L H4L2 0.9900 .
O1M C1M 1.422(19) .
O1M C4M 1.445(19) .
C1M C2M 1.53(2) .
C1M H1M1 0.9900 .
C1M H1M2 0.9900 .
C2M C3M 1.54(2) .
C2M H2M1 0.9900 .
C2M H2M2 0.9900 .
C3M C4M 1.53(2) .
C3M H3M1 0.9900 .
C3M H3M2 0.9900 .
C4M H4M1 0.9900 .
C4M H4M2 0.9900 .
